data_7158648
loop_
_publ_author_name
'Fu, Yiwei'
'Shi, Haoyu'
'Lei, Shengshu'
'Shi, Lei'
'Li, Hao'

_publ_section_title
;
 Cu catalyzed [4 + 2] cycloaddition for the synthesis of highly
 substituted 3-fluoropyridines
;
_journal_name_full 'Organic &amp; Biomolecular Chemistry'
_journal_paper_doi 10.1039/D2OB00133K
_journal_year 2022
_chemical_formula_sum 'C22 H17 Br F N3 O2'
_chemical_formula_weight 454.29
_space_group_crystal_system monoclinic
_space_group_IT_number 14
_space_group_name_Hall '-P 2yn'
_space_group_name_H-M_alt 'P 1 21/n 1'
_atom_sites_solution_hydrogens geom
_audit_creation_method SHELXL-2013
_audit_update_record
;
2021-07-29 deposited with the CCDC.	2022-04-14 downloaded from the CCDC.
;
_cell_angle_alpha 90
_cell_angle_beta 104.6210(10)
_cell_angle_gamma 90
_cell_formula_units_Z 4
_cell_length_a 8.8225(3)
_cell_length_b 20.5256(8)
_cell_length_c 11.2425(4)
_cell_measurement_reflns_used 9966
_cell_measurement_temperature 293(2)
_cell_measurement_theta_max 54.829
_cell_measurement_theta_min 5.168
_cell_volume 1969.94(12)
_computing_cell_refinement 'Bruker SAINT'
_computing_data_collection 'Bruker APEX2'
_computing_data_reduction 'Bruker SAINT'
_computing_molecular_graphics 'Bruker SHELXTL'
_computing_publication_material 'Bruker SHELXTL'
_computing_structure_refinement 'SHELXL-2013 (Sheldrick, 2013)'
_computing_structure_solution 'SHELXS-97 (Sheldrick 2008)'
_diffrn_ambient_temperature 293(2)
_diffrn_measured_fraction_theta_full 0.996
_diffrn_measured_fraction_theta_max 0.996
_diffrn_measurement_device_type 'Bruker APEX-II CCD'
_diffrn_measurement_method '\f and \w scans'
_diffrn_radiation_type MoK\a
_diffrn_radiation_wavelength 0.71073
_diffrn_reflns_av_R_equivalents 0.0365
_diffrn_reflns_av_unetI/netI 0.0224
_diffrn_reflns_Laue_measured_fraction_full 0.996
_diffrn_reflns_Laue_measured_fraction_max 0.996
_diffrn_reflns_limit_h_max 10
_diffrn_reflns_limit_h_min -10
_diffrn_reflns_limit_k_max 25
_diffrn_reflns_limit_k_min -25
_diffrn_reflns_limit_l_max 13
_diffrn_reflns_limit_l_min -13
_diffrn_reflns_number 29622
_diffrn_reflns_point_group_measured_fraction_full 0.996
_diffrn_reflns_point_group_measured_fraction_max 0.996
_diffrn_reflns_theta_full 25.242
_diffrn_reflns_theta_max 25.993
_diffrn_reflns_theta_min 2.584
_exptl_absorpt_coefficient_mu 2.120
_exptl_absorpt_correction_T_max 0.7456
_exptl_absorpt_correction_T_min 0.5236
_exptl_absorpt_correction_type multi-scan
_exptl_absorpt_process_details sadabs
_exptl_crystal_colour colorless
_exptl_crystal_density_diffrn 1.532
_exptl_crystal_description prismatic
_exptl_crystal_F_000 920
_exptl_crystal_size_max 0.170
_exptl_crystal_size_mid 0.140
_exptl_crystal_size_min 0.110
_refine_diff_density_max 0.333
_refine_diff_density_min -0.489
_refine_diff_density_rms 0.039
_refine_ls_extinction_coef 0.0066(11)
_refine_ls_extinction_expression Fc^*^=kFc[1+0.001xFc^2^\l^3^/sin(2\q)]^-1/4^
_refine_ls_extinction_method SHELXL
_refine_ls_goodness_of_fit_ref 1.030
_refine_ls_hydrogen_treatment constr
_refine_ls_matrix_type full
_refine_ls_number_parameters 264
_refine_ls_number_reflns 3853
_refine_ls_number_restraints 0
_refine_ls_restrained_S_all 1.030
_refine_ls_R_factor_all 0.0468
_refine_ls_R_factor_gt 0.0325
_refine_ls_shift/su_max 0.001
_refine_ls_shift/su_mean 0.000
_refine_ls_structure_factor_coef Fsqd
_refine_ls_weighting_details 'w=1/[\s^2^(Fo^2^)+(0.0386P)^2^+0.8254P] where P=(Fo^2^+2Fc^2^)/3'
_refine_ls_weighting_scheme calc
_refine_ls_wR_factor_gt 0.0790
_refine_ls_wR_factor_ref 0.0871
_reflns_Friedel_coverage 0.000
_reflns_number_gt 3038
_reflns_number_total 3853
_reflns_threshold_expression 'I > 2\s(I)'
_cod_data_source_file d2ob00133k2.cif
_cod_data_source_block mo_d8v191122_0m
_cod_original_sg_symbol_H-M 'P 21/n'
_cod_database_code 7158648
_shelx_space_group_comment
; 
The symmetry employed for this shelxl refinement is uniquely defined 
by the following loop, which should always be used as a source of 
symmetry information in preference to the above space-group names. 
They are only intended as comments. 
;
_shelx_estimated_absorpt_t_min 0.715
_shelx_estimated_absorpt_t_max 0.800
_shelxl_version_number 2013-4

loop_
_space_group_symop_operation_xyz
'x, y, z'
'-x+1/2, y+1/2, -z+1/2'
'-x, -y, -z'
'x-1/2, -y-1/2, z-1/2'

loop_
_atom_site_label
_atom_site_type_symbol
_atom_site_fract_x
_atom_site_fract_y
_atom_site_fract_z
_atom_site_U_iso_or_equiv
_atom_site_adp_type
_atom_site_occupancy
_atom_site_site_symmetry_order
_atom_site_calc_flag
_atom_site_refinement_flags_posn
_atom_site_refinement_flags_adp
_atom_site_refinement_flags_occupancy
_atom_site_disorder_assembly
_atom_site_disorder_group
Br1 Br 0.85012(4) 0.43304(2) 0.92958(2) 0.07723(15) Uani 1 1 d . . . . .
F1 F 0.7421(2) 0.43793(6) 0.31457(13) 0.0710(4) Uani 1 1 d . . . . .
O1 O 0.89391(17) 0.68762(8) 0.17749(13) 0.0487(4) Uani 1 1 d . . . . .
O2 O 0.5059(2) 0.59030(8) -0.04031(14) 0.0636(5) Uani 1 1 d . . . . .
N1 N 0.8261(2) 0.75778(9) 0.01374(16) 0.0510(5) Uani 1 1 d . . . . .
N2 N 0.6762(2) 0.67180(8) 0.01041(14) 0.0415(4) Uani 1 1 d . . . . .
N3 N 0.6722(2) 0.60393(8) 0.38608(15) 0.0395(4) Uani 1 1 d . . . . .
C1 C 0.8106(2) 0.70483(10) 0.07999(18) 0.0382(4) Uani 1 1 d . . . . .
C2 C 0.6947(3) 0.76816(12) -0.0913(2) 0.0591(6) Uani 1 1 d . . . . .
H2A H 0.7292 0.7828 -0.1622 0.071 Uiso 1 1 calc R U . . .
H2B H 0.6217 0.7997 -0.0732 0.071 Uiso 1 1 calc R U . . .
C3 C 0.6224(3) 0.70108(12) -0.11204(19) 0.0511(6) Uani 1 1 d . . . . .
H3A H 0.5090 0.7034 -0.1378 0.061 Uiso 1 1 calc R U . . .
H3B H 0.6606 0.6770 -0.1728 0.061 Uiso 1 1 calc R U . . .
C4 C 0.9405(3) 0.80768(13) 0.0606(2) 0.0690(8) Uani 1 1 d . . . . .
H4A H 0.8971 0.8390 0.1062 0.103 Uiso 1 1 calc R U . . .
H4B H 0.9686 0.8291 -0.0068 0.103 Uiso 1 1 calc R U . . .
H4C H 1.0320 0.7883 0.1134 0.103 Uiso 1 1 calc R U . . .
C5 C 0.6033(3) 0.61791(10) 0.03926(18) 0.0426(5) Uani 1 1 d . . . . .
C6 C 0.6425(2) 0.59311(10) 0.16901(18) 0.0391(4) Uani 1 1 d . . . . .
C7 C 0.6364(2) 0.62974(9) 0.27267(18) 0.0379(4) Uani 1 1 d . . . . .
C8 C 0.7125(2) 0.54062(10) 0.40254(18) 0.0393(5) Uani 1 1 d . . . . .
C9 C 0.7120(3) 0.50253(9) 0.3005(2) 0.0448(5) Uani 1 1 d . . . . .
C10 C 0.6772(3) 0.52739(10) 0.18400(19) 0.0456(5) Uani 1 1 d . . . . .
H10 H 0.6767 0.5009 0.1168 0.055 Uiso 1 1 calc R U . . .
C11 C 0.5890(2) 0.69972(9) 0.26423(17) 0.0377(4) Uani 1 1 d . . . . .
C12 C 0.4547(3) 0.72132(11) 0.1804(2) 0.0491(5) Uani 1 1 d . . . . .
H12 H 0.3899 0.6916 0.1291 0.059 Uiso 1 1 calc R U . . .
C13 C 0.4167(3) 0.78718(12) 0.1727(2) 0.0573(6) Uani 1 1 d . . . . .
H13 H 0.3263 0.8013 0.1165 0.069 Uiso 1 1 calc R U . . .
C14 C 0.5115(3) 0.83130(12) 0.2475(2) 0.0591(6) Uani 1 1 d . . . . .
H14 H 0.4858 0.8753 0.2417 0.071 Uiso 1 1 calc R U . . .
C15 C 0.6445(3) 0.81060(11) 0.3308(2) 0.0574(6) Uani 1 1 d . . . . .
H15 H 0.7093 0.8407 0.3812 0.069 Uiso 1 1 calc R U . . .
C16 C 0.6824(3) 0.74519(10) 0.34005(19) 0.0460(5) Uani 1 1 d . . . . .
H16 H 0.7717 0.7315 0.3979 0.055 Uiso 1 1 calc R U . . .
C17 C 0.7497(2) 0.51477(9) 0.53014(19) 0.0407(5) Uani 1 1 d . . . . .
C18 C 0.6742(3) 0.54033(11) 0.6145(2) 0.0503(5) Uani 1 1 d . . . . .
H18 H 0.6023 0.5739 0.5903 0.060 Uiso 1 1 calc R U . . .
C19 C 0.7036(3) 0.51701(12) 0.7329(2) 0.0540(6) Uani 1 1 d . . . . .
H19 H 0.6515 0.5342 0.7881 0.065 Uiso 1 1 calc R U . . .
C20 C 0.8112(3) 0.46788(11) 0.76832(19) 0.0481(5) Uani 1 1 d . . . . .
C21 C 0.8901(3) 0.44187(11) 0.6885(2) 0.0504(5) Uani 1 1 d . . . . .
H21 H 0.9639 0.4091 0.7143 0.061 Uiso 1 1 calc R U . . .
C22 C 0.8581(3) 0.46522(11) 0.5693(2) 0.0477(5) Uani 1 1 d . . . . .
H22 H 0.9100 0.4474 0.5144 0.057 Uiso 1 1 calc R U . . .

loop_
_atom_site_aniso_label
_atom_site_aniso_U_11
_atom_site_aniso_U_22
_atom_site_aniso_U_33
_atom_site_aniso_U_23
_atom_site_aniso_U_13
_atom_site_aniso_U_12
Br1 0.1052(3) 0.0787(2) 0.04718(17) 0.01764(13) 0.01820(15) -0.00492(16)
F1 0.1212(13) 0.0283(7) 0.0598(9) 0.0004(6) 0.0159(8) 0.0117(7)
O1 0.0459(8) 0.0541(9) 0.0389(8) 0.0027(7) -0.0027(6) -0.0024(7)
O2 0.0815(12) 0.0549(10) 0.0436(9) -0.0061(8) -0.0046(8) -0.0269(9)
N1 0.0563(12) 0.0496(11) 0.0432(10) 0.0048(8) 0.0052(8) -0.0169(9)
N2 0.0462(10) 0.0410(10) 0.0319(8) 0.0032(7) -0.0003(7) -0.0075(8)
N3 0.0476(10) 0.0313(9) 0.0388(9) 0.0013(7) 0.0095(7) 0.0012(7)
C1 0.0393(11) 0.0387(11) 0.0365(10) -0.0035(8) 0.0094(9) -0.0020(9)
C2 0.0709(16) 0.0557(15) 0.0458(12) 0.0139(11) 0.0058(11) -0.0064(12)
C3 0.0565(14) 0.0554(14) 0.0355(11) 0.0085(9) 0.0006(10) -0.0047(11)
C4 0.0849(19) 0.0642(17) 0.0596(15) -0.0060(13) 0.0215(14) -0.0342(14)
C5 0.0514(12) 0.0355(11) 0.0377(10) -0.0057(9) 0.0054(9) -0.0056(9)
C6 0.0461(12) 0.0302(10) 0.0383(10) -0.0022(8) 0.0056(9) -0.0070(9)
C7 0.0436(11) 0.0300(10) 0.0384(10) -0.0012(8) 0.0071(8) -0.0031(8)
C8 0.0443(12) 0.0303(10) 0.0437(11) 0.0018(8) 0.0119(9) -0.0007(8)
C9 0.0569(13) 0.0255(10) 0.0507(12) -0.0007(9) 0.0110(10) 0.0010(9)
C10 0.0593(14) 0.0333(11) 0.0424(11) -0.0076(9) 0.0097(10) -0.0061(10)
C11 0.0481(12) 0.0305(10) 0.0345(10) 0.0007(8) 0.0105(9) 0.0012(8)
C12 0.0480(13) 0.0439(12) 0.0490(12) -0.0037(10) 0.0007(10) 0.0001(10)
C13 0.0542(14) 0.0519(14) 0.0605(14) 0.0039(12) 0.0045(11) 0.0159(12)
C14 0.0722(17) 0.0358(12) 0.0696(16) 0.0023(11) 0.0184(13) 0.0145(12)
C15 0.0657(16) 0.0382(12) 0.0632(15) -0.0133(11) 0.0066(12) 0.0008(11)
C16 0.0540(13) 0.0366(11) 0.0417(11) -0.0045(9) 0.0018(9) 0.0030(10)
C17 0.0469(12) 0.0314(10) 0.0441(11) 0.0035(8) 0.0119(9) -0.0017(9)
C18 0.0571(14) 0.0425(12) 0.0524(13) 0.0043(10) 0.0163(11) 0.0097(10)
C19 0.0642(15) 0.0524(14) 0.0501(13) -0.0003(11) 0.0229(11) 0.0012(12)
C20 0.0582(14) 0.0427(12) 0.0422(11) 0.0073(9) 0.0106(10) -0.0102(11)
C21 0.0562(14) 0.0407(12) 0.0529(13) 0.0111(10) 0.0110(11) 0.0047(10)
C22 0.0545(13) 0.0417(12) 0.0496(12) 0.0051(10) 0.0182(10) 0.0061(10)

loop_
_atom_type_symbol
_atom_type_description
_atom_type_scat_dispersion_real
_atom_type_scat_dispersion_imag
_atom_type_scat_source
C C 0.0033 0.0016 'International Tables Vol C Tables 4.2.6.8 and 6.1.1.4'
H H 0.0000 0.0000 'International Tables Vol C Tables 4.2.6.8 and 6.1.1.4'
Br Br -0.2901 2.4595 'International Tables Vol C Tables 4.2.6.8 and 6.1.1.4'
F F 0.0171 0.0103 'International Tables Vol C Tables 4.2.6.8 and 6.1.1.4'
N N 0.0061 0.0033 'International Tables Vol C Tables 4.2.6.8 and 6.1.1.4'
O O 0.0106 0.0060 'International Tables Vol C Tables 4.2.6.8 and 6.1.1.4'

loop_
_geom_angle_atom_site_label_1
_geom_angle_atom_site_label_2
_geom_angle_atom_site_label_3
_geom_angle
_geom_angle_site_symmetry_1
_geom_angle_site_symmetry_3
_geom_angle_publ_flag
C1 N1 C4 122.16(19) . . ?
C1 N1 C2 113.52(17) . . ?
C4 N1 C2 122.4(2) . . ?
C5 N2 C1 129.63(17) . . ?
C5 N2 C3 119.81(17) . . ?
C1 N2 C3 110.43(16) . . ?
C7 N3 C8 120.10(17) . . ?
O1 C1 N1 127.99(19) . . ?
O1 C1 N2 126.40(18) . . ?
N1 C1 N2 105.60(17) . . ?
N1 C2 C3 102.21(18) . . ?
N1 C2 H2A 111.3 . . ?
C3 C2 H2A 111.3 . . ?
N1 C2 H2B 111.3 . . ?
C3 C2 H2B 111.3 . . ?
H2A C2 H2B 109.2 . . ?
N2 C3 C2 101.83(17) . . ?
N2 C3 H3A 111.4 . . ?
C2 C3 H3A 111.4 . . ?
N2 C3 H3B 111.4 . . ?
C2 C3 H3B 111.4 . . ?
H3A C3 H3B 109.3 . . ?
N1 C4 H4A 109.5 . . ?
N1 C4 H4B 109.5 . . ?
H4A C4 H4B 109.5 . . ?
N1 C4 H4C 109.5 . . ?
H4A C4 H4C 109.5 . . ?
H4B C4 H4C 109.5 . . ?
O2 C5 N2 119.60(19) . . ?
O2 C5 C6 120.33(19) . . ?
N2 C5 C6 120.07(17) . . ?
C10 C6 C7 118.42(18) . . ?
C10 C6 C5 116.01(17) . . ?
C7 C6 C5 125.41(18) . . ?
N3 C7 C6 121.98(18) . . ?
N3 C7 C11 115.79(17) . . ?
C6 C7 C11 122.22(17) . . ?
N3 C8 C9 118.97(18) . . ?
N3 C8 C17 117.59(17) . . ?
C9 C8 C17 123.41(18) . . ?
F1 C9 C10 117.89(19) . . ?
F1 C9 C8 119.73(19) . . ?
C10 C9 C8 122.35(19) . . ?
C9 C10 C6 118.04(19) . . ?
C9 C10 H10 121.0 . . ?
C6 C10 H10 121.0 . . ?
C16 C11 C12 118.40(19) . . ?
C16 C11 C7 119.71(18) . . ?
C12 C11 C7 121.88(18) . . ?
C11 C12 C13 120.3(2) . . ?
C11 C12 H12 119.9 . . ?
C13 C12 H12 119.9 . . ?
C14 C13 C12 120.4(2) . . ?
C14 C13 H13 119.8 . . ?
C12 C13 H13 119.8 . . ?
C13 C14 C15 120.0(2) . . ?
C13 C14 H14 120.0 . . ?
C15 C14 H14 120.0 . . ?
C14 C15 C16 120.1(2) . . ?
C14 C15 H15 119.9 . . ?
C16 C15 H15 119.9 . . ?
C15 C16 C11 120.9(2) . . ?
C15 C16 H16 119.6 . . ?
C11 C16 H16 119.6 . . ?
C22 C17 C18 118.03(19) . . ?
C22 C17 C8 122.24(19) . . ?
C18 C17 C8 119.73(19) . . ?
C19 C18 C17 121.5(2) . . ?
C19 C18 H18 119.3 . . ?
C17 C18 H18 119.3 . . ?
C20 C19 C18 118.9(2) . . ?
C20 C19 H19 120.6 . . ?
C18 C19 H19 120.6 . . ?
C19 C20 C21 121.5(2) . . ?
C19 C20 Br1 119.90(17) . . ?
C21 C20 Br1 118.55(17) . . ?
C20 C21 C22 119.0(2) . . ?
C20 C21 H21 120.5 . . ?
C22 C21 H21 120.5 . . ?
C21 C22 C17 121.1(2) . . ?
C21 C22 H22 119.5 . . ?
C17 C22 H22 119.5 . . ?

loop_
_geom_bond_atom_site_label_1
_geom_bond_atom_site_label_2
_geom_bond_distance
_geom_bond_site_symmetry_2
_geom_bond_publ_flag
Br1 C20 1.898(2) . ?
F1 C9 1.354(2) . ?
O1 C1 1.208(2) . ?
O2 C5 1.213(2) . ?
N1 C1 1.344(3) . ?
N1 C4 1.441(3) . ?
N1 C2 1.447(3) . ?
N2 C5 1.359(3) . ?
N2 C1 1.418(3) . ?
N2 C3 1.467(2) . ?
N3 C7 1.343(2) . ?
N3 C8 1.348(3) . ?
C2 C3 1.511(3) . ?
C2 H2A 0.9700 . ?
C2 H2B 0.9700 . ?
C3 H3A 0.9700 . ?
C3 H3B 0.9700 . ?
C4 H4A 0.9600 . ?
C4 H4B 0.9600 . ?
C4 H4C 0.9600 . ?
C5 C6 1.501(3) . ?
C6 C10 1.384(3) . ?
C6 C7 1.399(3) . ?
C7 C11 1.492(3) . ?
C8 C9 1.387(3) . ?
C8 C17 1.486(3) . ?
C9 C10 1.367(3) . ?
C10 H10 0.9300 . ?
C11 C16 1.386(3) . ?
C11 C12 1.388(3) . ?
C12 C13 1.390(3) . ?
C12 H12 0.9300 . ?
C13 C14 1.368(4) . ?
C13 H13 0.9300 . ?
C14 C15 1.371(4) . ?
C14 H14 0.9300 . ?
C15 C16 1.381(3) . ?
C15 H15 0.9300 . ?
C16 H16 0.9300 . ?
C17 C22 1.389(3) . ?
C17 C18 1.391(3) . ?
C18 C19 1.377(3) . ?
C18 H18 0.9300 . ?
C19 C20 1.373(3) . ?
C19 H19 0.9300 . ?
C20 C21 1.375(3) . ?
C21 C22 1.384(3) . ?
C21 H21 0.9300 . ?
C22 H22 0.9300 . ?

loop_
_geom_hbond_atom_site_label_D
_geom_hbond_atom_site_label_H
_geom_hbond_atom_site_label_A
_geom_hbond_distance_DH
_geom_hbond_distance_HA
_geom_hbond_distance_DA
_geom_hbond_angle_DHA
_geom_hbond_site_symmetry_A
C21 H21 O1 0.93 2.49 3.393(3) 162.5 3_766
C10 H10 O2 0.93 2.48 3.120(3) 126.3 3_665
C21 H21 O1 0.93 2.49 3.393(3) 162.5 3_766
C10 H10 O2 0.93 2.48 3.120(3) 126.3 3_665
C4 H4A F1 0.96 2.64 3.585(3) 167.6 2_655
C10 H10 O2 0.93 2.48 3.120(3) 126.3 3_665
C21 H21 O1 0.93 2.49 3.393(3) 162.5 3_766

loop_
_geom_torsion_atom_site_label_1
_geom_torsion_atom_site_label_2
_geom_torsion_atom_site_label_3
_geom_torsion_atom_site_label_4
_geom_torsion
_geom_torsion_site_symmetry_1
_geom_torsion_site_symmetry_2
_geom_torsion_site_symmetry_3
_geom_torsion_site_symmetry_4
_geom_torsion_publ_flag
C4 N1 C1 O1 -8.0(4) . . . . ?
C2 N1 C1 O1 -172.7(2) . . . . ?
C4 N1 C1 N2 173.2(2) . . . . ?
C2 N1 C1 N2 8.4(3) . . . . ?
C5 N2 C1 O1 5.8(4) . . . . ?
C3 N2 C1 O1 -169.9(2) . . . . ?
C5 N2 C1 N1 -175.3(2) . . . . ?
C3 N2 C1 N1 9.0(2) . . . . ?
C1 N1 C2 C3 -21.4(3) . . . . ?
C4 N1 C2 C3 173.9(2) . . . . ?
C5 N2 C3 C2 162.5(2) . . . . ?
C1 N2 C3 C2 -21.3(2) . . . . ?
N1 C2 C3 N2 24.2(2) . . . . ?
C1 N2 C5 O2 -167.4(2) . . . . ?
C3 N2 C5 O2 8.0(3) . . . . ?
C1 N2 C5 C6 13.1(3) . . . . ?
C3 N2 C5 C6 -171.6(2) . . . . ?
O2 C5 C6 C10 50.5(3) . . . . ?
N2 C5 C6 C10 -129.9(2) . . . . ?
O2 C5 C6 C7 -125.0(2) . . . . ?
N2 C5 C6 C7 54.6(3) . . . . ?
C8 N3 C7 C6 -1.4(3) . . . . ?
C8 N3 C7 C11 178.32(18) . . . . ?
C10 C6 C7 N3 4.1(3) . . . . ?
C5 C6 C7 N3 179.50(19) . . . . ?
C10 C6 C7 C11 -175.61(19) . . . . ?
C5 C6 C7 C11 -0.2(3) . . . . ?
C7 N3 C8 C9 -1.7(3) . . . . ?
C7 N3 C8 C17 -179.53(18) . . . . ?
N3 C8 C9 F1 -175.67(19) . . . . ?
C17 C8 C9 F1 2.0(3) . . . . ?
N3 C8 C9 C10 2.2(3) . . . . ?
C17 C8 C9 C10 179.9(2) . . . . ?
F1 C9 C10 C6 178.4(2) . . . . ?
C8 C9 C10 C6 0.5(3) . . . . ?
C7 C6 C10 C9 -3.5(3) . . . . ?
C5 C6 C10 C9 -179.3(2) . . . . ?
N3 C7 C11 C16 50.7(3) . . . . ?
C6 C7 C11 C16 -129.5(2) . . . . ?
N3 C7 C11 C12 -130.6(2) . . . . ?
C6 C7 C11 C12 49.2(3) . . . . ?
C16 C11 C12 C13 0.5(3) . . . . ?
C7 C11 C12 C13 -178.1(2) . . . . ?
C11 C12 C13 C14 0.2(4) . . . . ?
C12 C13 C14 C15 -0.3(4) . . . . ?
C13 C14 C15 C16 -0.4(4) . . . . ?
C14 C15 C16 C11 1.2(4) . . . . ?
C12 C11 C16 C15 -1.3(3) . . . . ?
C7 C11 C16 C15 177.4(2) . . . . ?
N3 C8 C17 C22 -148.5(2) . . . . ?
C9 C8 C17 C22 33.8(3) . . . . ?
N3 C8 C17 C18 31.7(3) . . . . ?
C9 C8 C17 C18 -146.0(2) . . . . ?
C22 C17 C18 C19 -0.9(3) . . . . ?
C8 C17 C18 C19 179.0(2) . . . . ?
C17 C18 C19 C20 0.7(4) . . . . ?
C18 C19 C20 C21 0.3(4) . . . . ?
C18 C19 C20 Br1 -178.26(18) . . . . ?
C19 C20 C21 C22 -1.0(4) . . . . ?
Br1 C20 C21 C22 177.51(17) . . . . ?
C20 C21 C22 C17 0.9(4) . . . . ?
C18 C17 C22 C21 0.1(3) . . . . ?
C8 C17 C22 C21 -179.8(2) . . . . ?
